data_1532569
loop_
_publ_author_name
'Achary, S.N.'
'Mukherjee, G.D.'
'Tyagi, A.K.'
'Godwal, B.K.'

_publ_section_title
;
 New polymorph of Hf Mo2 O8 synthesized using a high-pressure and
 high-temperature toroid anvil setup
;
_journal_name_full 'Physical Review, Serie 3. B - Condensed Matter (18,1978-)'
_journal_page_first 184106-1
_journal_page_last 184106-5
_journal_volume 66
_journal_year 2002
_chemical_formula_sum 'Hf Mo2 O8'
_chemical_name_systematic 'Hf (Mo2 O8)'
_space_group_IT_number 15
_symmetry_space_group_name_Hall '-C 2yc'
_symmetry_space_group_name_H-M 'C 1 2/c 1'
_cell_angle_alpha 90
_cell_angle_beta 122.35
_cell_angle_gamma 90
_cell_formula_units_Z 4
_cell_length_a 11.4138
_cell_length_b 7.9105
_cell_length_c 7.4395
_cell_volume 567.452
_citation_journal_id_ASTM PRBMDO
_cod_data_source_file Achary_PRBMDO_2002_616.cif
_cod_data_source_block Hf1Mo2O8
_cod_original_cell_volume 567.4523
_cod_original_formula_sum 'Hf1 Mo2 O8'
_cod_database_code 1532569

loop_
_symmetry_equiv_pos_as_xyz
x,y,z
-x,y,-z+1/2
-x,-y,-z
x,-y,z-1/2
x+1/2,y+1/2,z
-x+1/2,y+1/2,-z+1/2
-x+1/2,-y+1/2,-z
x+1/2,-y+1/2,z-1/2

loop_
_atom_site_label
_atom_site_type_symbol
_atom_site_fract_x
_atom_site_fract_y
_atom_site_fract_z
_atom_site_occupancy
_atom_site_U_iso_or_equiv
O2 O-2 0.168 0.161 0.439 1 0.0
Mo1 Mo+6 0.2184 0.2795 0.2615 1 0.0
O1 O-2 0.082 0.098 0.073 1 0.0
O3 O-2 0.349 0.291 0.226 1 0.0
Hf1 Hf+4 0 0.9825 0.25 1 0.0
O4 O-2 0.125 0.454 0.173 1 0.0
